data_4065098
loop_
_publ_author_name
'Nguyen, Minh-Hai'
'Yip, John H. K.'

_publ_section_title
;
 Pushing Pentacene-Based Fluorescence to the Near-Infrared Region by
 Platination
;
_journal_issue 23
_journal_name_full Organometallics
_journal_page_first 6383
_journal_paper_doi 10.1021/om2005645
_journal_volume 30
_journal_year 2011
_chemical_formula_sum 'C74 H120 I2 P4 Pt2'
_chemical_formula_weight 1777.56
_chemical_name_common 1b
_chemical_name_systematic
; 
 ? 
;
_space_group_IT_number 14
_symmetry_cell_setting monoclinic
_symmetry_space_group_name_Hall '-P 2ybc'
_symmetry_space_group_name_H-M 'P 1 21/c 1'
_atom_sites_solution_hydrogens geom
_atom_sites_solution_primary direct
_atom_sites_solution_secondary difmap
_audit_creation_method SHELXL-97
_cell_angle_alpha 90.00
_cell_angle_beta 97.571(4)
_cell_angle_gamma 90.00
_cell_formula_units_Z 2
_cell_length_a 8.9087(12)
_cell_length_b 15.686(2)
_cell_length_c 27.615(4)
_cell_measurement_reflns_used 940
_cell_measurement_temperature 100(2)
_cell_measurement_theta_max 27.46
_cell_measurement_theta_min 2.58
_cell_volume 3825.3(9)
_computing_cell_refinement 'Bruker SMART'
_computing_data_collection 'Bruker SMART'
_computing_data_reduction 'Bruker SAINT'
_computing_molecular_graphics 'Bruker SHELXTL'
_computing_publication_material 'Bruker SHELXTL'
_computing_structure_refinement 'SHELXL-97 (Sheldrick, 1997)'
_computing_structure_solution 'SHELXS-97 (Sheldrick, 1990)'
_diffrn_ambient_temperature 100(2)
_diffrn_measured_fraction_theta_full 0.997
_diffrn_measured_fraction_theta_max 0.997
_diffrn_measurement_device_type 'CCD area detector'
_diffrn_measurement_method 'phi and omega scans'
_diffrn_radiation_monochromator graphite
_diffrn_radiation_source 'fine-focus sealed tube'
_diffrn_radiation_type MoK\a
_diffrn_radiation_wavelength 0.71073
_diffrn_reflns_av_R_equivalents 0.0397
_diffrn_reflns_av_sigmaI/netI 0.0426
_diffrn_reflns_limit_h_max 11
_diffrn_reflns_limit_h_min -11
_diffrn_reflns_limit_k_max 19
_diffrn_reflns_limit_k_min -20
_diffrn_reflns_limit_l_max 35
_diffrn_reflns_limit_l_min -30
_diffrn_reflns_number 26707
_diffrn_reflns_theta_full 27.49
_diffrn_reflns_theta_max 27.49
_diffrn_reflns_theta_min 1.49
_exptl_absorpt_coefficient_mu 4.581
_exptl_absorpt_correction_T_max 0.7706
_exptl_absorpt_correction_T_min 0.1044
_exptl_absorpt_correction_type multi-scan
_exptl_absorpt_process_details 'Sadabs, (Sheldrick 2001)'
_exptl_crystal_colour Blue
_exptl_crystal_density_diffrn 1.543
_exptl_crystal_density_meas ?
_exptl_crystal_density_method 'not measured'
_exptl_crystal_description Rod
_exptl_crystal_F_000 1772
_exptl_crystal_size_max 0.90
_exptl_crystal_size_mid 0.12
_exptl_crystal_size_min 0.06
_refine_diff_density_max 2.012
_refine_diff_density_min -0.569
_refine_diff_density_rms 0.143
_refine_ls_extinction_method none
_refine_ls_goodness_of_fit_ref 1.063
_refine_ls_hydrogen_treatment constr
_refine_ls_matrix_type full
_refine_ls_number_parameters 376
_refine_ls_number_reflns 8775
_refine_ls_number_restraints 0
_refine_ls_restrained_S_all 1.063
_refine_ls_R_factor_all 0.0357
_refine_ls_R_factor_gt 0.0296
_refine_ls_shift/su_max 0.004
_refine_ls_shift/su_mean 0.000
_refine_ls_structure_factor_coef Fsqd
_refine_ls_weighting_details 'calc w=1/[\s^2^(Fo^2^)+(0.0265P)^2^+5.4432P] where P=(Fo^2^+2Fc^2^)/3'
_refine_ls_weighting_scheme calc
_refine_ls_wR_factor_gt 0.0658
_refine_ls_wR_factor_ref 0.0720
_reflns_number_gt 7717
_reflns_number_total 8775
_reflns_threshold_expression >2sigma(I)
_cod_data_source_file om2005645_si_001.cif
_cod_data_source_block a656
_cod_depositor_comments
;
The following automatic conversions were performed:

'_symmetry_cell_setting' value 'Monoclinic' changed to 'monoclinic'
according to /home/saulius/struct/CIF-dictionaries/cif_core.dic
dictionary named 'cif_core.dic' version 2.4.1 from
2010-06-29.

'_exptl_absorpt_correction_type' value 'Multi-scan'
changed to 'multi-scan' according to
/home/saulius/struct/CIF-dictionaries/cif_core.dic dictionary named
'cif_core.dic' version 2.4.1 from 2010-06-29.

Automatic conversion script
Id: cif_fix_values 1715 2011-07-08 13:25:40Z adriana 

The following automatic conversions were performed:

'_exptl_crystal_density_meas' value 'Not Measured' was changed to '?'
- the value is perceived as not measured.

Automatic conversion script
Id: cif_fix_values 3008 2015-01-20 13:52:24Z robertas 
;
_cod_original_cell_volume 3825.4(9)
_cod_original_sg_symbol_H-M P2(1)/c
_cod_database_code 4065098

loop_
_symmetry_equiv_pos_as_xyz
'x, y, z'
'-x, y+1/2, -z+1/2'
'-x, -y, -z'
'x, -y-1/2, z-1/2'

loop_
_atom_site_label
_atom_site_type_symbol
_atom_site_fract_x
_atom_site_fract_y
_atom_site_fract_z
_atom_site_U_iso_or_equiv
_atom_site_adp_type
_atom_site_occupancy
_atom_site_symmetry_multiplicity
_atom_site_calc_flag
_atom_site_refinement_flags
Pt1 Pt 0.849071(15) 0.256110(8) 0.886570(5) 0.01192(5) Uani 1 1 d .
I1 I 1.01646(3) 0.151980(15) 0.840051(9) 0.01919(7) Uani 1 1 d .
P1 P 1.04233(11) 0.35478(6) 0.88976(4) 0.01545(19) Uani 1 1 d .
P2 P 0.65413(10) 0.15881(6) 0.88724(4) 0.01462(19) Uani 1 1 d .
C1 C 0.7312(4) 0.3328(2) 0.92373(13) 0.0130(7) Uani 1 1 d .
C2 C 0.6617(4) 0.3797(2) 0.94706(13) 0.0149(7) Uani 1 1 d .
C3 C 0.5812(4) 0.4393(2) 0.97414(14) 0.0142(7) Uani 1 1 d .
C4 C 0.4866(4) 0.5022(2) 0.94823(14) 0.0140(7) Uani 1 1 d .
C5 C 0.4684(4) 0.5053(2) 0.89681(13) 0.0155(7) Uani 1 1 d .
H5 H 0.5235 0.4661 0.8797 0.019 Uiso 1 1 calc R
C6 C 0.3734(4) 0.5633(2) 0.87023(14) 0.0160(7) Uani 1 1 d .
C7 C 0.3480(4) 0.5627(2) 0.81821(14) 0.0198(8) Uani 1 1 d .
H7 H 0.4033 0.5239 0.8009 0.024 Uiso 1 1 calc R
C8 C 0.2467(5) 0.6161(2) 0.79277(15) 0.0228(9) Uani 1 1 d .
H8 H 0.2287 0.6129 0.7581 0.027 Uiso 1 1 calc R
C9 C 0.1674(5) 0.6768(3) 0.81814(15) 0.0224(8) Uani 1 1 d .
H9 H 0.0969 0.7142 0.8001 0.027 Uiso 1 1 calc R
C10 C 0.1907(4) 0.6822(2) 0.86740(15) 0.0208(8) Uani 1 1 d .
H10 H 0.1390 0.7246 0.8834 0.025 Uiso 1 1 calc R
C11 C 0.2927(4) 0.6247(2) 0.89613(14) 0.0160(7) Uani 1 1 d .
C12 C 0.3115(4) 0.6237(2) 0.94684(14) 0.0158(7) Uani 1 1 d .
H12 H 0.2598 0.6651 0.9636 0.019 Uiso 1 1 calc R
C13 C 0.4050(4) 0.5631(2) 0.97452(13) 0.0123(7) Uani 1 1 d .
C14 C 1.1231(4) 0.3709(2) 0.83252(14) 0.0188(8) Uani 1 1 d .
H14A H 1.1863 0.4230 0.8362 0.023 Uiso 1 1 calc R
H14B H 1.1915 0.3224 0.8285 0.023 Uiso 1 1 calc R
C15 C 1.0136(4) 0.3794(3) 0.78539(14) 0.0207(8) Uani 1 1 d .
H15A H 0.9403 0.3317 0.7830 0.025 Uiso 1 1 calc R
H15B H 0.9561 0.4333 0.7861 0.025 Uiso 1 1 calc R
C16 C 1.0972(5) 0.3789(3) 0.74077(15) 0.0272(9) Uani 1 1 d .
H16A H 1.1799 0.4214 0.7454 0.033 Uiso 1 1 calc R
H16B H 1.1435 0.3220 0.7378 0.033 Uiso 1 1 calc R
C17 C 0.9945(5) 0.3989(3) 0.69390(16) 0.0318(10) Uani 1 1 d .
H17A H 0.9126 0.3568 0.6890 0.048 Uiso 1 1 calc R
H17B H 1.0531 0.3968 0.6663 0.048 Uiso 1 1 calc R
H17C H 0.9513 0.4560 0.6961 0.048 Uiso 1 1 calc R
C18 C 1.2055(4) 0.3189(3) 0.93150(15) 0.0216(8) Uani 1 1 d .
H18A H 1.2326 0.2606 0.9220 0.026 Uiso 1 1 calc R
H18B H 1.2924 0.3566 0.9278 0.026 Uiso 1 1 calc R
C19 C 1.1810(5) 0.3180(3) 0.98511(15) 0.0297(10) Uani 1 1 d .
H19A H 1.0769 0.2981 0.9877 0.036 Uiso 1 1 calc R
H19B H 1.1907 0.3769 0.9981 0.036 Uiso 1 1 calc R
C20 C 1.2939(6) 0.2605(3) 1.01621(19) 0.0366(11) Uani 1 1 d .
H20A H 1.3971 0.2730 1.0085 0.044 Uiso 1 1 calc R
H20B H 1.2917 0.2741 1.0511 0.044 Uiso 1 1 calc R
C21 C 1.2622(6) 0.1659(3) 1.00830(19) 0.0364(11) Uani 1 1 d .
H21A H 1.1623 0.1523 1.0174 0.055 Uiso 1 1 calc R
H21B H 1.3398 0.1327 1.0285 0.055 Uiso 1 1 calc R
H21C H 1.2640 0.1518 0.9738 0.055 Uiso 1 1 calc R
C22 C 1.0010(4) 0.4610(2) 0.91076(14) 0.0186(8) Uani 1 1 d .
H22A H 0.9484 0.4560 0.9401 0.022 Uiso 1 1 calc R
H22B H 1.0975 0.4916 0.9204 0.022 Uiso 1 1 calc R
C23 C 0.9020(5) 0.5135(2) 0.87174(14) 0.0204(8) Uani 1 1 d .
H23A H 0.9622 0.5277 0.8451 0.024 Uiso 1 1 calc R
H23B H 0.8151 0.4782 0.8575 0.024 Uiso 1 1 calc R
C24 C 0.8422(5) 0.5959(3) 0.89170(16) 0.0260(9) Uani 1 1 d .
H24A H 0.7701 0.5818 0.9149 0.031 Uiso 1 1 calc R
H24B H 0.9276 0.6280 0.9098 0.031 Uiso 1 1 calc R
C25 C 0.7632(5) 0.6517(3) 0.85076(18) 0.0333(10) Uani 1 1 d .
H25A H 0.8349 0.6666 0.8281 0.050 Uiso 1 1 calc R
H25B H 0.7262 0.7038 0.8647 0.050 Uiso 1 1 calc R
H25C H 0.6776 0.6204 0.8332 0.050 Uiso 1 1 calc R
C26 C 0.6184(4) 0.1401(2) 0.94941(14) 0.0193(8) Uani 1 1 d .
H26A H 0.5898 0.1946 0.9638 0.023 Uiso 1 1 calc R
H26B H 0.5319 0.1004 0.9491 0.023 Uiso 1 1 calc R
C27 C 0.7569(5) 0.1024(3) 0.98163(15) 0.0266(9) Uani 1 1 d .
H27A H 0.7854 0.0481 0.9671 0.032 Uiso 1 1 calc R
H27B H 0.8433 0.1422 0.9818 0.032 Uiso 1 1 calc R
C28 C 0.7293(6) 0.0863(3) 1.03349(17) 0.0386(12) Uani 1 1 d .
H28A H 0.6434 0.0461 1.0332 0.046 Uiso 1 1 calc R
H28B H 0.6995 0.1406 1.0478 0.046 Uiso 1 1 calc R
C29 C 0.8652(7) 0.0500(4) 1.06600(19) 0.0539(15) Uani 1 1 d .
H29A H 0.8988 -0.0024 1.0513 0.081 Uiso 1 1 calc R
H29B H 0.8368 0.0371 1.0983 0.081 Uiso 1 1 calc R
H29C H 0.9477 0.0918 1.0693 0.081 Uiso 1 1 calc R
C30 C 0.6788(4) 0.0524(2) 0.86264(13) 0.0159(7) Uani 1 1 d .
H30A H 0.6886 0.0580 0.8275 0.019 Uiso 1 1 calc R
H30B H 0.7753 0.0286 0.8790 0.019 Uiso 1 1 calc R
C31 C 0.5531(4) -0.0116(2) 0.86790(16) 0.0217(8) Uani 1 1 d .
H31A H 0.5381 -0.0154 0.9027 0.026 Uiso 1 1 calc R
H31B H 0.4574 0.0092 0.8493 0.026 Uiso 1 1 calc R
C32 C 0.5881(4) -0.1001(2) 0.84958(15) 0.0212(8) Uani 1 1 d .
H32A H 0.6020 -0.0963 0.8147 0.025 Uiso 1 1 calc R
H32B H 0.6844 -0.1205 0.8679 0.025 Uiso 1 1 calc R
C33 C 0.4641(5) -0.1643(3) 0.85524(18) 0.0289(10) Uani 1 1 d .
H33A H 0.4525 -0.1700 0.8899 0.043 Uiso 1 1 calc R
H33B H 0.4913 -0.2196 0.8425 0.043 Uiso 1 1 calc R
H33C H 0.3685 -0.1446 0.8370 0.043 Uiso 1 1 calc R
C34 C 0.4717(4) 0.1957(3) 0.85658(16) 0.0228(9) Uani 1 1 d .
H34A H 0.3911 0.1593 0.8671 0.027 Uiso 1 1 calc R
H34B H 0.4545 0.2545 0.8677 0.027 Uiso 1 1 calc R
C35 C 0.4549(5) 0.1955(3) 0.80034(15) 0.0247(9) Uani 1 1 d .
H35A H 0.4700 0.1364 0.7892 0.030 Uiso 1 1 calc R
H35B H 0.3499 0.2122 0.7877 0.030 Uiso 1 1 calc R
C36 C 0.5634(5) 0.2540(3) 0.77766(16) 0.0273(9) Uani 1 1 d .
H36A H 0.6686 0.2358 0.7891 0.033 Uiso 1 1 calc R
H36B H 0.5461 0.2469 0.7417 0.033 Uiso 1 1 calc R
C37 C 0.5479(5) 0.3477(3) 0.78960(16) 0.0289(10) Uani 1 1 d .
H37A H 0.4418 0.3651 0.7816 0.043 Uiso 1 1 calc R
H37B H 0.6112 0.3816 0.7704 0.043 Uiso 1 1 calc R
H37C H 0.5805 0.3570 0.8245 0.043 Uiso 1 1 calc R

loop_
_atom_site_aniso_label
_atom_site_aniso_U_11
_atom_site_aniso_U_22
_atom_site_aniso_U_33
_atom_site_aniso_U_23
_atom_site_aniso_U_13
_atom_site_aniso_U_12
Pt1 0.01091(7) 0.01108(7) 0.01430(8) -0.00181(5) 0.00359(5) 0.00009(5)
I1 0.01481(12) 0.01768(13) 0.02640(14) -0.00650(10) 0.00763(10) -0.00102(9)
P1 0.0151(5) 0.0141(5) 0.0178(5) -0.0029(4) 0.0047(4) -0.0022(4)
P2 0.0126(4) 0.0141(5) 0.0179(5) -0.0026(4) 0.0049(4) -0.0013(4)
C1 0.0142(17) 0.0131(17) 0.0110(16) -0.0012(13) -0.0008(13) -0.0051(14)
C2 0.0134(17) 0.0162(18) 0.0151(18) 0.0000(14) 0.0020(14) -0.0049(14)
C3 0.0091(16) 0.0111(17) 0.023(2) -0.0029(14) 0.0061(14) -0.0029(13)
C4 0.0103(16) 0.0120(17) 0.0204(19) -0.0012(14) 0.0050(14) -0.0035(13)
C5 0.0147(17) 0.0168(18) 0.0161(18) -0.0008(14) 0.0060(14) -0.0021(14)
C6 0.0165(18) 0.0118(17) 0.0204(19) -0.0007(14) 0.0058(15) -0.0053(14)
C7 0.0202(19) 0.0185(19) 0.021(2) 0.0011(15) 0.0035(16) -0.0048(15)
C8 0.028(2) 0.020(2) 0.021(2) 0.0052(16) 0.0042(17) -0.0076(17)
C9 0.021(2) 0.020(2) 0.025(2) 0.0062(16) -0.0033(16) -0.0050(16)
C10 0.0195(19) 0.0132(18) 0.030(2) 0.0013(15) 0.0058(16) -0.0037(15)
C11 0.0112(17) 0.0152(18) 0.022(2) 0.0021(14) 0.0032(14) -0.0053(14)
C12 0.0127(17) 0.0132(17) 0.023(2) -0.0012(14) 0.0069(15) -0.0029(14)
C13 0.0094(16) 0.0119(17) 0.0160(18) -0.0010(13) 0.0024(13) -0.0034(13)
C14 0.0205(19) 0.0166(18) 0.0198(19) -0.0023(15) 0.0047(15) -0.0047(15)
C15 0.022(2) 0.023(2) 0.0168(19) 0.0010(15) 0.0034(15) 0.0007(16)
C16 0.021(2) 0.040(3) 0.021(2) -0.0008(18) 0.0032(17) -0.0043(19)
C17 0.036(3) 0.034(3) 0.025(2) 0.0057(19) 0.0046(19) -0.007(2)
C18 0.0163(19) 0.020(2) 0.028(2) -0.0036(16) 0.0034(16) -0.0019(16)
C19 0.035(2) 0.036(2) 0.017(2) -0.0060(18) -0.0030(18) 0.010(2)
C20 0.035(3) 0.038(3) 0.035(3) -0.004(2) -0.002(2) 0.013(2)
C21 0.035(3) 0.036(3) 0.039(3) 0.007(2) 0.006(2) 0.004(2)
C22 0.0206(19) 0.0173(18) 0.0181(19) -0.0049(15) 0.0033(15) -0.0028(15)
C23 0.026(2) 0.0143(18) 0.022(2) -0.0017(15) 0.0063(16) -0.0018(16)
C24 0.028(2) 0.017(2) 0.034(2) -0.0025(17) 0.0104(19) -0.0003(17)
C25 0.030(2) 0.027(2) 0.044(3) 0.003(2) 0.012(2) 0.0047(19)
C26 0.023(2) 0.0191(19) 0.0175(19) 0.0000(15) 0.0070(15) -0.0034(16)
C27 0.032(2) 0.030(2) 0.018(2) 0.0041(17) 0.0056(17) 0.0007(19)
C28 0.054(3) 0.042(3) 0.022(2) 0.003(2) 0.011(2) -0.004(2)
C29 0.066(4) 0.068(4) 0.024(3) 0.013(3) -0.005(3) -0.011(3)
C30 0.0148(17) 0.0157(18) 0.0175(19) -0.0057(14) 0.0037(14) -0.0006(14)
C31 0.0153(18) 0.0177(19) 0.033(2) -0.0060(16) 0.0087(16) -0.0044(15)
C32 0.021(2) 0.020(2) 0.022(2) -0.0067(16) 0.0004(16) -0.0039(16)
C33 0.023(2) 0.021(2) 0.043(3) -0.0069(19) 0.0090(19) -0.0059(17)
C34 0.0124(18) 0.020(2) 0.036(2) -0.0046(17) 0.0046(17) -0.0013(15)
C35 0.020(2) 0.025(2) 0.026(2) -0.0082(17) -0.0057(17) 0.0044(17)
C36 0.026(2) 0.035(2) 0.021(2) -0.0057(17) 0.0022(17) 0.0091(18)
C37 0.033(2) 0.029(2) 0.024(2) 0.0028(18) 0.0007(18) 0.0065(19)

loop_
_atom_type_symbol
_atom_type_description
_atom_type_scat_dispersion_real
_atom_type_scat_dispersion_imag
_atom_type_scat_source
C C 0.0033 0.0016 'International Tables Vol C Tables 4.2.6.8 and 6.1.1.4'
H H 0.0000 0.0000 'International Tables Vol C Tables 4.2.6.8 and 6.1.1.4'
P P 0.1023 0.0942 'International Tables Vol C Tables 4.2.6.8 and 6.1.1.4'
I I -0.4742 1.8119 'International Tables Vol C Tables 4.2.6.8 and 6.1.1.4'
Pt Pt -1.7033 8.3905 'International Tables Vol C Tables 4.2.6.8 and 6.1.1.4'

loop_
_geom_angle_atom_site_label_1
_geom_angle_atom_site_label_2
_geom_angle_atom_site_label_3
_geom_angle
_geom_angle_site_symmetry_1
C1 Pt1 P1 90.98(10) .
C1 Pt1 P2 86.92(10) .
P1 Pt1 P2 177.24(3) .
C1 Pt1 I1 177.48(10) .
P1 Pt1 I1 88.13(3) .
P2 Pt1 I1 93.90(3) .
C22 P1 C18 105.04(18) .
C22 P1 C14 105.49(18) .
C18 P1 C14 102.51(18) .
C22 P1 Pt1 116.44(13) .
C18 P1 Pt1 110.25(13) .
C14 P1 Pt1 115.71(13) .
C26 P2 C34 103.53(19) .
C26 P2 C30 104.42(18) .
C34 P2 C30 105.13(18) .
C26 P2 Pt1 109.91(13) .
C34 P2 Pt1 114.23(14) .
C30 P2 Pt1 118.21(12) .
C2 C1 Pt1 178.7(3) .
C1 C2 C3 177.5(4) .
C13 C3 C4 119.5(3) 3_667
C13 C3 C2 121.3(3) 3_667
C4 C3 C2 119.2(3) .
C5 C4 C3 120.8(3) .
C5 C4 C13 118.8(3) .
C3 C4 C13 120.4(3) .
C6 C5 C4 122.5(3) .
C5 C6 C7 122.3(3) .
C5 C6 C11 119.0(3) .
C7 C6 C11 118.7(3) .
C8 C7 C6 121.6(4) .
C7 C8 C9 119.8(4) .
C10 C9 C8 121.1(4) .
C9 C10 C11 121.1(4) .
C12 C11 C10 123.0(3) .
C12 C11 C6 119.4(3) .
C10 C11 C6 117.6(3) .
C11 C12 C13 122.3(3) .
C3 C13 C12 121.9(3) 3_667
C3 C13 C4 120.2(3) 3_667
C12 C13 C4 118.0(3) .
C15 C14 P1 117.8(3) .
C16 C15 C14 111.4(3) .
C17 C16 C15 112.7(4) .
C19 C18 P1 114.4(3) .
C18 C19 C20 112.5(4) .
C21 C20 C19 113.5(4) .
C23 C22 P1 112.9(3) .
C24 C23 C22 113.3(3) .
C25 C24 C23 111.5(4) .
C27 C26 P2 112.4(3) .
C28 C27 C26 113.2(4) .
C27 C28 C29 114.0(4) .
C31 C30 P2 116.1(3) .
C32 C31 C30 112.5(3) .
C33 C32 C31 112.8(3) .
C35 C34 P2 115.4(3) .
C36 C35 C34 115.4(3) .
C37 C36 C35 114.4(4) .

loop_
_geom_bond_atom_site_label_1
_geom_bond_atom_site_label_2
_geom_bond_distance
_geom_bond_site_symmetry_2
Pt1 C1 1.971(4) .
Pt1 P1 2.3081(10) .
Pt1 P2 2.3140(10) .
Pt1 I1 2.6545(3) .
P1 C22 1.817(4) .
P1 C18 1.821(4) .
P1 C14 1.838(4) .
P2 C26 1.811(4) .
P2 C34 1.825(4) .
P2 C30 1.827(4) .
C1 C2 1.202(5) .
C2 C3 1.446(5) .
C3 C13 1.407(5) 3_667
C3 C4 1.426(5) .
C4 C5 1.409(5) .
C4 C13 1.452(5) .
C5 C6 1.385(5) .
C6 C7 1.425(5) .
C6 C11 1.446(5) .
C7 C8 1.358(5) .
C8 C9 1.424(6) .
C9 C10 1.351(6) .
C10 C11 1.443(5) .
C11 C12 1.388(5) .
C12 C13 1.419(5) .
C13 C3 1.407(5) 3_667
C14 C15 1.526(5) .
C15 C16 1.521(5) .
C16 C17 1.516(6) .
C18 C19 1.525(6) .
C19 C20 1.529(6) .
C20 C21 1.520(6) .
C22 C23 1.538(5) .
C23 C24 1.529(5) .
C24 C25 1.527(6) .
C26 C27 1.541(6) .
C27 C28 1.506(6) .
C28 C29 1.520(7) .
C30 C31 1.525(5) .
C31 C32 1.523(5) .
C32 C33 1.518(5) .
C34 C35 1.541(6) .
C35 C36 1.526(6) .
C36 C37 1.517(6) .
